data_2208719
loop_
_publ_author_name
'Wang, Feng-Wu'
'Jiao, Rui-Hua'
'Tan, Ren-Xiang'
'Zhu, Hai-Liang'
'Tiekink, Edward R. T.'

_publ_section_title
1,2,3,5a,6,11,12,14a-Octahydro-9-methoxy-12-(2-methylprop-1-enyl)-5<i>H</i>,14<i>H</i>-pyrrolo[1'',2'':4',5']pyrazino[1',2':1,6]pyrido[3,4-<i>b</i>]indole-5,14-dione
_journal_coeditor_code SJ2013
_journal_issue 4
_journal_name_full 'Acta Crystallographica Section E'
_journal_page_first o1375
_journal_page_last o1377
_journal_paper_doi 10.1107/S1600536806007513
_journal_volume 62
_journal_year 2006
_chemical_formula_iupac 'C22 H25 N3 O3'
_chemical_formula_moiety 'C22 H25 N3 O3'
_chemical_formula_sum 'C22 H25 N3 O3'
_chemical_formula_weight 379.45
_chemical_name_common 'fumitremorgine C'
_chemical_name_systematic
;
1,2,3,5a,6,11,12,14a-Octahydro-9-methoxy-12-(2-methylprop-1-enyl)-5H,14H-
pyrrolo[1'',2'':4',5']pyrazino[1',2':1,6]pyrido[3,4-b]indole-5,14-dione
;
_space_group_IT_number 78
_symmetry_cell_setting tetragonal
_symmetry_space_group_name_Hall 'P 4cw'
_symmetry_space_group_name_H-M 'P 43'
_atom_sites_solution_hydrogens geom
_atom_sites_solution_primary direct
_atom_sites_solution_secondary difmap
_audit_creation_method SHELXL-97
_cell_angle_alpha 90
_cell_angle_beta 90
_cell_angle_gamma 90
_cell_formula_units_Z 4
_cell_length_a 8.7795(12)
_cell_length_b 8.7795
_cell_length_c 26.020(5)
_cell_measurement_reflns_used 25
_cell_measurement_temperature 293(2)
_cell_measurement_theta_max 13.0
_cell_measurement_theta_min 10.0
_cell_volume 2005.6(5)
_computing_cell_refinement 'SAINT (Siemens, 1996)'
_computing_data_collection 'SMART (Siemens, 1996)'
_computing_data_reduction SAINT
_computing_molecular_graphics 'ORTEPII (Johnson, 1976)'
_computing_publication_material SHELXL97
_computing_structure_refinement 'SHELXL97 (Sheldrick, 1997)'
_computing_structure_solution 'SHELXS97 (Sheldrick, 1997)'
_diffrn_ambient_temperature 293(2)
_diffrn_measured_fraction_theta_full 0.998
_diffrn_measured_fraction_theta_max 0.998
_diffrn_measurement_device_type 'Siemens SMART CCD area-detector'
_diffrn_measurement_method '\f and \w'
_diffrn_radiation_monochromator graphite
_diffrn_radiation_source 'fine-focus sealed tube'
_diffrn_radiation_type MoK\a
_diffrn_radiation_wavelength 0.71073
_diffrn_reflns_av_R_equivalents 0.071
_diffrn_reflns_av_sigmaI/netI 0.047
_diffrn_reflns_limit_h_max 10
_diffrn_reflns_limit_h_min 0
_diffrn_reflns_limit_k_max 10
_diffrn_reflns_limit_k_min 0
_diffrn_reflns_limit_l_max 31
_diffrn_reflns_limit_l_min 0
_diffrn_reflns_number 2264
_diffrn_reflns_theta_full 26.0
_diffrn_reflns_theta_max 26.0
_diffrn_reflns_theta_min 2.3
_diffrn_standards_decay_% 0
_diffrn_standards_number 0
_exptl_absorpt_coefficient_mu 0.085
_exptl_absorpt_correction_type none
_exptl_crystal_colour colourless
_exptl_crystal_density_diffrn 1.257
_exptl_crystal_density_method 'not measured'
_exptl_crystal_description block
_exptl_crystal_F_000 808
_exptl_crystal_size_max 0.40
_exptl_crystal_size_mid 0.30
_exptl_crystal_size_min 0.20
_refine_diff_density_max 0.14
_refine_diff_density_min -0.18
_refine_ls_extinction_coef 0.0095(18)
_refine_ls_extinction_expression Fc^*^=kFc[1+0.001xFc^2^\l^3^/sin(2\q)]^-1/4^
_refine_ls_extinction_method SHELXL97
_refine_ls_goodness_of_fit_ref 1.21
_refine_ls_hydrogen_treatment constr
_refine_ls_matrix_type full
_refine_ls_number_parameters 257
_refine_ls_number_reflns 2004
_refine_ls_number_restraints 1
_refine_ls_restrained_S_all 1.21
_refine_ls_R_factor_all 0.078
_refine_ls_R_factor_gt 0.044
_refine_ls_shift/su_max <0.001
_refine_ls_shift/su_mean 0.000
_refine_ls_structure_factor_coef Fsqd
_refine_ls_weighting_details 'calc w=1/[\s^2^(Fo^2^)+(0.0569P)^2^+0.2013P] where P=(Fo^2^+2Fc^2^)/3'
_refine_ls_weighting_scheme calc
_refine_ls_wR_factor_gt 0.124
_refine_ls_wR_factor_ref 0.136
_reflns_number_gt 1408
_reflns_number_total 2004
_reflns_threshold_expression I>2\s(I)
_cod_data_source_file sj2013.cif
_cod_data_source_block I
_cod_database_code 2208719
_cod_database_fobs_code 2208719

loop_
_symmetry_equiv_pos_as_xyz
'x, y, z'
'-x, -y, z+1/2'
'-y, x, z+3/4'
'y, -x, z+1/4'

loop_
_atom_site_type_symbol
_atom_site_label
_atom_site_fract_x
_atom_site_fract_y
_atom_site_fract_z
_atom_site_U_iso_or_equiv
_atom_site_adp_type
_atom_site_calc_flag
_atom_site_refinement_flags
_atom_site_occupancy
O O1 -0.2650(4) -0.0338(4) 0.10095(15) 0.0788(11) Uani d . 1
O O2 0.2452(4) 0.8695(4) 0.19196(11) 0.0692(10) Uani d . 1
O O3 0.2923(6) 0.8985(4) -0.00825(14) 0.0911(14) Uani d . 1
N N1 0.2770(4) 1.0150(4) 0.12177(13) 0.0501(9) Uani d . 1
N N2 0.1910(4) 0.7758(4) 0.06060(13) 0.0449(8) Uani d . 1
N N3 0.0156(4) 0.4016(4) 0.02792(14) 0.0491(9) Uani d . 1
H H3 0.0223 0.3835 -0.0045 0.059 Uiso calc R 1
C C1 -0.2719(8) -0.1191(7) 0.0545(2) 0.0851(18) Uani d . 1
H H1A -0.3315 -0.0647 0.0296 0.128 Uiso calc R 1
H H1B -0.3180 -0.2163 0.0611 0.128 Uiso calc R 1
H H1C -0.1707 -0.1340 0.0414 0.128 Uiso calc R 1
C C2 -0.1928(5) 0.1052(6) 0.1002(2) 0.0579(12) Uani d . 1
C C3 -0.1811(6) 0.1751(7) 0.1488(2) 0.0705(14) Uani d . 1
H H3A -0.2219 0.1265 0.1774 0.085 Uiso calc R 1
C C4 -0.1106(6) 0.3134(6) 0.15472(19) 0.0615(13) Uani d . 1
H H4 -0.1059 0.3592 0.1869 0.074 Uiso calc R 1
C C5 -0.0458(5) 0.3850(5) 0.11189(17) 0.0497(11) Uani d . 1
C C6 -0.0602(5) 0.3131(5) 0.06333(16) 0.0453(10) Uani d . 1
C C7 -0.1351(5) 0.1747(5) 0.05681(18) 0.0517(11) Uani d . 1
H H7 -0.1458 0.1308 0.0245 0.062 Uiso calc R 1
C C8 0.0429(5) 0.5195(5) 0.10396(15) 0.0459(10) Uani d . 1
C C9 0.1079(6) 0.6344(5) 0.14030(15) 0.0527(11) Uani d . 1
H H9A 0.2066 0.6000 0.1524 0.063 Uiso calc R 1
H H9B 0.0413 0.6452 0.1698 0.063 Uiso calc R 1
C C10 0.1251(5) 0.7883(5) 0.11328(16) 0.0446(9) Uani d . 1
H H10 0.0234 0.8334 0.1101 0.053 Uiso calc R 1
C C11 0.2213(5) 0.8949(5) 0.14583(17) 0.0480(10) Uani d . 1
C C12 0.3764(7) 1.1285(6) 0.1457(2) 0.0651(13) Uani d . 1
H H12A 0.4732 1.0839 0.1555 0.078 Uiso calc R 1
H H12B 0.3288 1.1729 0.1758 0.078 Uiso calc R 1
C C13 0.3974(7) 1.2477(6) 0.1031(2) 0.0688(14) Uani d . 1
H H13A 0.4987 1.2917 0.1044 0.083 Uiso calc R 1
H H13B 0.3227 1.3286 0.1063 0.083 Uiso calc R 1
C C14 0.3736(7) 1.1569(5) 0.0531(2) 0.0669(14) Uani d . 1
H H14A 0.3421 1.2233 0.0253 0.080 Uiso calc R 1
H H14B 0.4661 1.1042 0.0432 0.080 Uiso calc R 1
C C15 0.2499(6) 1.0460(5) 0.06664(17) 0.0525(11) Uani d . 1
H H15 0.1512 1.0971 0.0630 0.063 Uiso calc R 1
C C16 0.2466(6) 0.9016(5) 0.03620(18) 0.0571(12) Uani d . 1
C C17 0.1844(5) 0.6359(5) 0.02845(15) 0.0453(10) Uani d . 1
H H17 0.1456 0.6621 -0.0057 0.054 Uiso calc R 1
C C18 0.3425(5) 0.5726(5) 0.02344(18) 0.0508(11) Uani d . 1
H H18 0.3915 0.5476 0.0540 0.061 Uiso calc R 1
C C19 0.4206(6) 0.5480(5) -0.0193(2) 0.0648(14) Uani d . 1
C C20 0.3622(8) 0.5836(7) -0.0728(2) 0.090(2) Uani d . 1
H H20A 0.3612 0.4921 -0.0930 0.135 Uiso calc R 1
H H20B 0.4277 0.6573 -0.0887 0.135 Uiso calc R 1
H H20C 0.2608 0.6238 -0.0705 0.135 Uiso calc R 1
C C21 0.5768(7) 0.4818(8) -0.0175(3) 0.101(2) Uani d . 1
H H21A 0.6083 0.4709 0.0176 0.151 Uiso calc R 1
H H21B 0.6463 0.5481 -0.0352 0.151 Uiso calc R 1
H H21C 0.5766 0.3838 -0.0339 0.151 Uiso calc R 1
C C22 0.0789(5) 0.5247(5) 0.05326(16) 0.0444(9) Uani d . 1

loop_
_atom_site_aniso_label
_atom_site_aniso_U_11
_atom_site_aniso_U_22
_atom_site_aniso_U_33
_atom_site_aniso_U_12
_atom_site_aniso_U_13
_atom_site_aniso_U_23
O1 0.088(2) 0.080(2) 0.068(3) -0.028(2) 0.000(2) -0.0036(19)
O2 0.096(3) 0.083(2) 0.0285(19) -0.031(2) -0.0115(16) -0.0018(16)
O3 0.182(4) 0.056(2) 0.035(2) 0.001(2) 0.025(2) 0.0071(16)
N1 0.064(2) 0.051(2) 0.0347(19) -0.0016(18) -0.0065(17) -0.0035(16)
N2 0.064(2) 0.0449(19) 0.0256(17) 0.0057(16) 0.0026(15) -0.0008(14)
N3 0.061(2) 0.060(2) 0.0263(17) 0.0010(18) 0.0013(16) -0.0117(15)
C1 0.103(4) 0.080(4) 0.073(4) -0.016(3) -0.017(4) -0.017(3)
C2 0.052(3) 0.067(3) 0.055(3) -0.008(2) -0.005(2) -0.006(2)
C3 0.073(3) 0.095(4) 0.044(3) -0.029(3) 0.009(2) 0.002(3)
C4 0.066(3) 0.077(3) 0.041(3) -0.017(3) 0.010(2) -0.011(2)
C5 0.045(2) 0.068(3) 0.036(2) -0.003(2) 0.0051(18) -0.009(2)
C6 0.044(2) 0.059(3) 0.033(2) 0.004(2) 0.0014(17) -0.0078(18)
C7 0.050(2) 0.065(3) 0.040(2) -0.001(2) 0.000(2) -0.011(2)
C8 0.046(2) 0.065(3) 0.027(2) -0.003(2) 0.0062(17) -0.0106(18)
C9 0.061(3) 0.072(3) 0.026(2) -0.013(2) 0.0068(19) -0.007(2)
C10 0.045(2) 0.059(3) 0.031(2) 0.0082(18) 0.0019(17) -0.0121(18)
C11 0.051(2) 0.058(3) 0.035(3) 0.000(2) -0.0006(19) -0.008(2)
C12 0.083(3) 0.060(3) 0.052(3) -0.014(3) -0.007(3) 0.000(2)
C13 0.089(4) 0.057(3) 0.061(3) -0.005(2) -0.005(3) 0.000(2)
C14 0.099(4) 0.052(3) 0.050(3) 0.003(3) -0.003(3) 0.008(2)
C15 0.076(3) 0.042(2) 0.039(3) 0.013(2) -0.006(2) 0.0047(18)
C16 0.087(3) 0.051(3) 0.033(3) 0.012(2) 0.000(2) 0.0015(19)
C17 0.063(3) 0.049(2) 0.0234(19) 0.007(2) 0.0041(18) -0.0031(17)
C18 0.063(3) 0.046(2) 0.044(3) 0.002(2) 0.010(2) 0.0007(19)
C19 0.073(3) 0.052(3) 0.070(3) -0.001(2) 0.032(3) -0.001(2)
C20 0.129(5) 0.091(4) 0.050(4) -0.012(4) 0.043(3) -0.012(3)
C21 0.084(4) 0.093(4) 0.125(6) 0.008(4) 0.053(4) -0.001(4)
C22 0.050(2) 0.053(2) 0.030(2) 0.0064(19) 0.0035(18) -0.0082(18)

loop_
_atom_type_symbol
_atom_type_description
_atom_type_scat_dispersion_real
_atom_type_scat_dispersion_imag
_atom_type_scat_source
C C 0.0033 0.0016 'International Tables Vol C Tables 4.2.6.8 and 6.1.1.4'
H H 0.0000 0.0000 'International Tables Vol C Tables 4.2.6.8 and 6.1.1.4'
N N 0.0061 0.0033 'International Tables Vol C Tables 4.2.6.8 and 6.1.1.4'
O O 0.0106 0.0060 'International Tables Vol C Tables 4.2.6.8 and 6.1.1.4'

loop_
_geom_angle_atom_site_label_1
_geom_angle_atom_site_label_2
_geom_angle_atom_site_label_3
_geom_angle
_geom_angle_publ_flag
C1 O1 C2 118.3(4) y
C11 N1 C12 124.3(4) y
C11 N1 C15 123.1(4) y
C12 N1 C15 112.5(4) y
C10 N2 C16 120.4(3) y
C10 N2 C17 124.3(3) y
C16 N2 C17 114.9(3) y
C6 N3 C22 108.4(3) y
C6 N3 H3 125.8 ?
C22 N3 H3 125.8 ?
O1 C1 H1A 109.5 ?
O1 C1 H1B 109.5 ?
H1A C1 H1B 109.5 ?
O1 C1 H1C 109.5 ?
H1A C1 H1C 109.5 ?
H1B C1 H1C 109.5 ?
O1 C2 C7 125.0(4) ?
O1 C2 C3 114.0(4) ?
C7 C2 C3 121.0(4) ?
C4 C3 C2 121.3(5) ?
C4 C3 H3A 119.4 ?
C2 C3 H3A 119.4 ?
C3 C4 C5 119.4(4) ?
C3 C4 H4 120.3 ?
C5 C4 H4 120.3 ?
C4 C5 C6 118.2(4) ?
C4 C5 C8 135.0(4) ?
C6 C5 C8 106.7(4) ?
N3 C6 C7 129.8(4) ?
N3 C6 C5 107.6(4) ?
C7 C6 C5 122.6(4) ?
C2 C7 C6 117.4(4) ?
C2 C7 H7 121.3 ?
C6 C7 H7 121.3 ?
C22 C8 C5 107.2(4) ?
C22 C8 C9 120.2(4) ?
C5 C8 C9 132.4(4) ?
C8 C9 C10 110.0(4) ?
C8 C9 H9A 109.7 ?
C10 C9 H9A 109.7 ?
C8 C9 H9B 109.7 ?
C10 C9 H9B 109.7 ?
H9A C9 H9B 108.2 ?
N2 C10 C11 110.0(3) ?
N2 C10 C9 113.3(3) ?
C11 C10 C9 110.0(4) ?
N2 C10 H10 107.8 ?
C11 C10 H10 107.8 ?
C9 C10 H10 107.8 ?
O2 C11 N1 122.7(4) ?
O2 C11 C10 121.6(4) ?
N1 C11 C10 115.7(4) ?
N1 C12 C13 103.3(4) ?
N1 C12 H12A 111.1 ?
C13 C12 H12A 111.1 ?
N1 C12 H12B 111.1 ?
C13 C12 H12B 111.1 ?
H12A C12 H12B 109.1 ?
C12 C13 C14 103.9(4) ?
C12 C13 H13A 111.0 ?
C14 C13 H13A 111.0 ?
C12 C13 H13B 111.0 ?
C14 C13 H13B 111.0 ?
H13A C13 H13B 109.0 ?
C15 C14 C13 103.7(4) ?
C15 C14 H14A 111.0 ?
C13 C14 H14A 111.0 ?
C15 C14 H14B 111.0 ?
C13 C14 H14B 111.0 ?
H14A C14 H14B 109.0 ?
N1 C15 C14 103.3(4) ?
N1 C15 C16 111.2(3) ?
C14 C15 C16 116.1(4) ?
N1 C15 H15 108.7 ?
C14 C15 H15 108.7 ?
C16 C15 H15 108.7 ?
O3 C16 N2 122.6(4) ?
O3 C16 C15 120.9(5) ?
N2 C16 C15 116.5(4) ?
N2 C17 C22 108.7(3) ?
N2 C17 C18 108.6(3) ?
C22 C17 C18 111.7(3) ?
N2 C17 H17 109.3 ?
C22 C17 H17 109.3 ?
C18 C17 H17 109.3 ?
C17 C18 C19 127.7(5) y
C19 C18 H18 116.1 ?
C17 C18 H18 116.1 ?
C18 C19 C21 120.9(6) ?
C18 C19 C20 124.3(5) ?
C20 C19 C21 114.9(5) y
C19 C20 H20A 109.5 ?
C19 C20 H20B 109.5 ?
H20A C20 H20B 109.5 ?
C19 C20 H20C 109.5 ?
H20A C20 H20C 109.5 ?
H20B C20 H20C 109.5 ?
C19 C21 H21A 109.5 ?
C19 C21 H21B 109.5 ?
H21A C21 H21B 109.5 ?
C19 C21 H21C 109.5 ?
H21A C21 H21C 109.5 ?
H21B C21 H21C 109.5 ?
C8 C22 N3 110.1(4) ?
C8 C22 C17 125.9(4) ?
N3 C22 C17 123.7(4) ?

loop_
_geom_bond_atom_site_label_1
_geom_bond_atom_site_label_2
_geom_bond_distance
_geom_bond_publ_flag
O1 C1 1.423(7) y
O1 C2 1.375(6) y
O2 C11 1.239(5) y
O3 C16 1.225(6) y
N1 C11 1.321(6) y
N1 C12 1.463(6) y
N1 C15 1.479(6) y
N2 C10 1.492(5) y
N2 C16 1.364(6) y
N2 C17 1.487(5) y
N3 C6 1.377(5) y
N3 C22 1.382(5) y
N3 H3 0.8600 ?
C1 H1A 0.9600 ?
C1 H1B 0.9600 ?
C1 H1C 0.9600 ?
C2 C7 1.379(7) ?
C2 C3 1.410(7) ?
C3 C4 1.372(7) ?
C3 H3A 0.9300 ?
C4 C5 1.400(6) ?
C4 H4 0.9300 ?
C5 C6 1.418(6) ?
C5 C8 1.429(6) ?
C6 C7 1.392(6) ?
C7 H7 0.9300 ?
C8 C22 1.357(6) y
C8 C9 1.496(6) ?
C9 C10 1.531(6) ?
C9 H9A 0.9700 ?
C9 H9B 0.9700 ?
C10 C11 1.519(6) ?
C10 H10 0.9800 ?
C12 C13 1.534(7) ?
C12 H12A 0.9700 ?
C12 H12B 0.9700 ?
C13 C14 1.540(7) ?
C13 H13A 0.9700 ?
C13 H13B 0.9700 ?
C14 C15 1.500(7) ?
C14 H14A 0.9700 ?
C14 H14B 0.9700 ?
C15 C16 1.495(7) ?
C15 H15 0.9800 ?
C17 C22 1.493(6) ?
C17 C18 1.501(6) ?
C17 H17 0.9800 ?
C18 C19 1.325(7) y
C18 H18 0.9300 ?
C19 C21 1.491(7) ?
C19 C20 1.514(9) ?
C20 H20A 0.9600 ?
C20 H20B 0.9600 ?
C20 H20C 0.9600 ?
C21 H21A 0.9600 ?
C21 H21B 0.9600 ?
C21 H21C 0.9600 ?

loop_
_geom_hbond_atom_site_label_D
_geom_hbond_atom_site_label_H
_geom_hbond_atom_site_label_A
_geom_hbond_site_symmetry_A
_geom_hbond_distance_DH
_geom_hbond_distance_HA
_geom_hbond_distance_DA
_geom_hbond_angle_DHA
_geom_hbond_publ_flag
N3 H3 O2 3_654 0.86 2.08 2.812(5) 143 y
C9 H9b O3 4_465 0.97 2.32 3.281(6) 171 y

loop_
_cod_related_entry_id
_cod_related_entry_database
_cod_related_entry_code
1 ChemSpider 357779
